data_2226669
loop_
_publ_author_name
'Liang, Wen-Xian'

_publ_section_title
;
 2,4-Dimethylanilinium perchlorate
;
_journal_coeditor_code SJ2798
_journal_issue 7
_journal_name_full 'Acta Crystallographica Section E'
_journal_page_first o1575
_journal_paper_doi 10.1107/S1600536810017253
_journal_volume 66
_journal_year 2010
_chemical_formula_iupac 'C8 H12 N +, Cl O4 -'
_chemical_formula_moiety 'C8 H12 N +, Cl O4 -'
_chemical_formula_sum 'C8 H12 Cl N O4'
_chemical_formula_weight 221.64
_chemical_name_systematic
;
2,4-Dimethylanilinium perchlorate
;
_space_group_IT_number 14
_symmetry_cell_setting monoclinic
_symmetry_space_group_name_Hall '-P 2ybc'
_symmetry_space_group_name_H-M 'P 1 21/c 1'
_atom_sites_solution_hydrogens geom
_atom_sites_solution_primary direct
_atom_sites_solution_secondary difmap
_audit_creation_method SHELXL-97
_cell_angle_alpha 90.00
_cell_angle_beta 97.43(3)
_cell_angle_gamma 90.00
_cell_formula_units_Z 4
_cell_length_a 9.3299(19)
_cell_length_b 7.1947(14)
_cell_length_c 15.176(3)
_cell_measurement_reflns_used 1970
_cell_measurement_temperature 293(2)
_cell_measurement_theta_max 27.470
_cell_measurement_theta_min 3.0701
_cell_volume 1010.1(4)
_computing_cell_refinement 'CrystalClear (Rigaku, 2005)'
_computing_data_collection 'CrystalClear (Rigaku, 2005)'
_computing_data_reduction 'CrystalClear (Rigaku, 2005)'
_computing_molecular_graphics 'SHELXTL (Sheldrick, 2008)'
_computing_publication_material 'PRPKAPPA (Ferguson, 1999)'
_computing_structure_refinement 'SHELXL97 (Sheldrick, 2008)'
_computing_structure_solution 'SHELXS97 (Sheldrick, 2008)'
_diffrn_ambient_temperature 293(2)
_diffrn_detector_area_resol_mean 13.6612
_diffrn_measured_fraction_theta_full 0.999
_diffrn_measured_fraction_theta_max 0.999
_diffrn_measurement_device_type 'Rigaku SCXmini'
_diffrn_measurement_method CCD_Profile_fitting
_diffrn_radiation_monochromator graphite
_diffrn_radiation_source 'fine-focus sealed tube'
_diffrn_radiation_type MoK\a
_diffrn_radiation_wavelength 0.71073
_diffrn_reflns_av_R_equivalents 0.0298
_diffrn_reflns_av_sigmaI/netI 0.0233
_diffrn_reflns_limit_h_max 12
_diffrn_reflns_limit_h_min -12
_diffrn_reflns_limit_k_max 9
_diffrn_reflns_limit_k_min -9
_diffrn_reflns_limit_l_max 19
_diffrn_reflns_limit_l_min -19
_diffrn_reflns_number 9986
_diffrn_reflns_theta_full 27.47
_diffrn_reflns_theta_max 27.47
_diffrn_reflns_theta_min 3.14
_diffrn_standards_number 0
_exptl_absorpt_coefficient_mu 0.367
_exptl_absorpt_correction_T_max 0.950
_exptl_absorpt_correction_T_min 0.884
_exptl_absorpt_correction_type multi-scan
_exptl_absorpt_process_details '(CrystalClear; Rigaku, 2005)'
_exptl_crystal_colour Colorless
_exptl_crystal_density_diffrn 1.457
_exptl_crystal_density_method 'not measured'
_exptl_crystal_description Prism
_exptl_crystal_F_000 464
_exptl_crystal_size_max 0.4500
_exptl_crystal_size_mid 0.3000
_exptl_crystal_size_min 0.1500
_refine_diff_density_max 0.223
_refine_diff_density_min -0.384
_refine_ls_extinction_coef 0.00140(10)
_refine_ls_extinction_method 'SHELXL97 (Sheldrick, 2008)'
_refine_ls_goodness_of_fit_ref 1.089
_refine_ls_hydrogen_treatment constr
_refine_ls_matrix_type full
_refine_ls_number_parameters 130
_refine_ls_number_reflns 2318
_refine_ls_number_restraints 0
_refine_ls_restrained_S_all 1.089
_refine_ls_R_factor_all 0.0526
_refine_ls_R_factor_gt 0.0442
_refine_ls_shift/su_max_lt 0.001
_refine_ls_shift/su_mean <0.001
_refine_ls_structure_factor_coef Fsqd
_refine_ls_weighting_details 'calc w=1/[\s^2^(Fo^2^)+(0.0568P)^2^+0.4369P] where P=(Fo^2^+2Fc^2^)/3'
_refine_ls_weighting_scheme calc
_refine_ls_wR_factor_gt 0.1171
_refine_ls_wR_factor_ref 0.1220
_reflns_number_gt 1970
_reflns_number_total 2318
_reflns_threshold_expression I>2\s(I)
_cod_data_source_file sj2798.cif
_cod_data_source_block I
_cod_original_cell_volume 1010.2(3)
_cod_original_sg_symbol_H-M 'P 21/c'
_cod_database_code 2226669
_cod_database_fobs_code 2226669

loop_
_symmetry_equiv_pos_as_xyz
'x, y, z'
'-x, y+1/2, -z+1/2'
'-x, -y, -z'
'x, -y-1/2, z-1/2'

loop_
_atom_site_type_symbol
_atom_site_label
_atom_site_fract_x
_atom_site_fract_y
_atom_site_fract_z
_atom_site_U_iso_or_equiv
_atom_site_adp_type
_atom_site_calc_flag
_atom_site_refinement_flags
_atom_site_occupancy
_atom_site_disorder_assembly
_atom_site_disorder_group
Cl Cl1 0.44022(5) 0.20914(6) 0.11652(3) 0.03993(17) Uani d . 1 . .
N N1 0.37293(19) 0.7004(2) 0.12219(13) 0.0489(5) Uani d . 1 . .
H H1A 0.4247 0.6911 0.1755 0.073 Uiso calc R 1 . .
H H1B 0.3888 0.8107 0.0986 0.073 Uiso calc R 1 . .
H H1C 0.3987 0.6108 0.0870 0.073 Uiso calc R 1 . .
C C5 0.1146(2) 0.7244(3) 0.05939(13) 0.0400(4) Uani d . 1 . .
O O2 0.47637(18) 0.3056(2) 0.19934(10) 0.0576(4) Uani d . 1 . .
C C6 -0.0291(2) 0.7058(3) 0.07285(14) 0.0453(5) Uani d . 1 . .
H H6 -0.1004 0.7328 0.0259 0.054 Uiso calc R 1 . .
O O3 0.4530(2) 0.3369(2) 0.04594(11) 0.0687(5) Uani d . 1 . .
C C1 0.2174(2) 0.6817(2) 0.13112(13) 0.0374(4) Uani d . 1 . .
C C3 0.0362(2) 0.6056(3) 0.22160(14) 0.0508(5) Uani d . 1 . .
H H3 0.0108 0.5647 0.2756 0.061 Uiso calc R 1 . .
C C2 0.1796(2) 0.6221(3) 0.21116(14) 0.0489(5) Uani d . 1 . .
H H2 0.2508 0.5931 0.2579 0.059 Uiso calc R 1 . .
O O1 0.5376(2) 0.0565(2) 0.11199(14) 0.0717(5) Uani d . 1 . .
C C4 -0.0713(2) 0.6491(3) 0.15282(14) 0.0447(5) Uani d . 1 . .
O O4 0.29667(19) 0.1392(3) 0.11030(13) 0.0764(6) Uani d . 1 . .
C C8 0.1543(3) 0.7883(4) -0.02867(16) 0.0648(7) Uani d . 1 . .
H H8A 0.0687 0.7957 -0.0711 0.097 Uiso calc R 1 . .
H H8B 0.2206 0.7014 -0.0493 0.097 Uiso calc R 1 . .
H H8C 0.1989 0.9086 -0.0219 0.097 Uiso calc R 1 . .
C C7 -0.2294(3) 0.6367(5) 0.1648(2) 0.0716(8) Uani d . 1 . .
H H7A -0.2563 0.7443 0.1962 0.107 Uiso calc R 1 . .
H H7B -0.2455 0.5269 0.1981 0.107 Uiso calc R 1 . .
H H7C -0.2869 0.6309 0.1076 0.107 Uiso calc R 1 . .

loop_
_atom_site_aniso_label
_atom_site_aniso_U_11
_atom_site_aniso_U_22
_atom_site_aniso_U_33
_atom_site_aniso_U_12
_atom_site_aniso_U_13
_atom_site_aniso_U_23
Cl1 0.0472(3) 0.0343(3) 0.0378(3) -0.00671(19) 0.00362(19) 0.00247(18)
N1 0.0431(10) 0.0372(9) 0.0668(12) -0.0048(7) 0.0083(8) -0.0034(8)
C5 0.0499(11) 0.0324(9) 0.0376(10) -0.0001(8) 0.0056(8) -0.0034(8)
O2 0.0645(10) 0.0629(11) 0.0441(9) -0.0085(8) 0.0022(7) -0.0104(7)
C6 0.0447(11) 0.0460(11) 0.0425(11) 0.0061(9) -0.0051(8) -0.0041(9)
O3 0.1083(15) 0.0501(9) 0.0500(9) -0.0033(10) 0.0185(9) 0.0161(8)
C1 0.0360(9) 0.0281(9) 0.0475(11) -0.0009(7) 0.0035(8) -0.0033(8)
C3 0.0580(13) 0.0563(14) 0.0386(10) -0.0109(11) 0.0086(9) 0.0008(10)
C2 0.0499(12) 0.0486(12) 0.0449(11) -0.0038(10) -0.0067(9) 0.0094(10)
O1 0.0846(13) 0.0446(9) 0.0855(13) 0.0141(9) 0.0097(10) -0.0015(9)
C4 0.0407(10) 0.0450(11) 0.0490(11) -0.0020(9) 0.0087(8) -0.0127(10)
O4 0.0571(11) 0.0905(14) 0.0783(12) -0.0318(10) -0.0041(9) -0.0005(11)
C8 0.0829(18) 0.0708(17) 0.0423(12) -0.0117(14) 0.0141(11) 0.0031(12)
C7 0.0469(13) 0.090(2) 0.0805(18) -0.0010(14) 0.0197(12) -0.0212(16)

loop_
_atom_type_symbol
_atom_type_description
_atom_type_scat_dispersion_real
_atom_type_scat_dispersion_imag
_atom_type_scat_source
C C 0.0033 0.0016 'International Tables Vol C Tables 4.2.6.8 and 6.1.1.4'
H H 0.0000 0.0000 'International Tables Vol C Tables 4.2.6.8 and 6.1.1.4'
N N 0.0061 0.0033 'International Tables Vol C Tables 4.2.6.8 and 6.1.1.4'
O O 0.0106 0.0060 'International Tables Vol C Tables 4.2.6.8 and 6.1.1.4'
Cl Cl 0.1484 0.1585 'International Tables Vol C Tables 4.2.6.8 and 6.1.1.4'

loop_
_geom_angle_atom_site_label_1
_geom_angle_atom_site_label_2
_geom_angle_atom_site_label_3
_geom_angle_site_symmetry_1
_geom_angle_site_symmetry_3
_geom_angle
_geom_angle_publ_flag
O4 Cl1 O3 . . 110.33(13) ?
O4 Cl1 O1 . . 108.85(13) ?
O3 Cl1 O1 . . 110.01(12) ?
O4 Cl1 O2 . . 109.96(11) ?
O3 Cl1 O2 . . 108.19(11) ?
O1 Cl1 O2 . . 109.48(11) ?
C1 N1 H1A . . 109.5 ?
C1 N1 H1B . . 109.5 ?
H1A N1 H1B . . 109.5 ?
C1 N1 H1C . . 109.5 ?
H1A N1 H1C . . 109.5 ?
H1B N1 H1C . . 109.5 ?
C6 C5 C1 . . 116.46(18) ?
C6 C5 C8 . . 120.9(2) ?
C1 C5 C8 . . 122.6(2) ?
C4 C6 C5 . . 123.14(19) ?
C4 C6 H6 . . 118.4 ?
C5 C6 H6 . . 118.4 ?
C2 C1 C5 . . 122.05(19) ?
C2 C1 N1 . . 118.36(18) ?
C5 C1 N1 . . 119.58(18) ?
C2 C3 C4 . . 121.0(2) ?
C2 C3 H3 . . 119.5 ?
C4 C3 H3 . . 119.5 ?
C3 C2 C1 . . 119.57(19) ?
C3 C2 H2 . . 120.2 ?
C1 C2 H2 . . 120.2 ?
C6 C4 C3 . . 117.8(2) ?
C6 C4 C7 . . 121.0(2) ?
C3 C4 C7 . . 121.2(2) ?
C5 C8 H8A . . 109.5 ?
C5 C8 H8B . . 109.5 ?
H8A C8 H8B . . 109.5 ?
C5 C8 H8C . . 109.5 ?
H8A C8 H8C . . 109.5 ?
H8B C8 H8C . . 109.5 ?
C4 C7 H7A . . 109.5 ?
C4 C7 H7B . . 109.5 ?
H7A C7 H7B . . 109.5 ?
C4 C7 H7C . . 109.5 ?
H7A C7 H7C . . 109.5 ?
H7B C7 H7C . . 109.5 ?

loop_
_geom_bond_atom_site_label_1
_geom_bond_atom_site_label_2
_geom_bond_site_symmetry_2
_geom_bond_distance
_geom_bond_publ_flag
Cl1 O4 . 1.4225(17) ?
Cl1 O3 . 1.4281(16) ?
Cl1 O1 . 1.4326(18) ?
Cl1 O2 . 1.4372(16) ?
N1 C1 . 1.481(2) ?
N1 H1A . 0.8900 ?
N1 H1B . 0.8900 ?
N1 H1C . 0.8900 ?
C5 C6 . 1.388(3) ?
C5 C1 . 1.389(3) ?
C5 C8 . 1.504(3) ?
C6 C4 . 1.385(3) ?
C6 H6 . 0.9300 ?
C1 C2 . 1.377(3) ?
C3 C2 . 1.373(3) ?
C3 C4 . 1.386(3) ?
C3 H3 . 0.9300 ?
C2 H2 . 0.9300 ?
C4 C7 . 1.512(3) ?
C8 H8A . 0.9600 ?
C8 H8B . 0.9600 ?
C8 H8C . 0.9600 ?
C7 H7A . 0.9600 ?
C7 H7B . 0.9600 ?
C7 H7C . 0.9600 ?

loop_
_geom_hbond_atom_site_label_D
_geom_hbond_atom_site_label_H
_geom_hbond_atom_site_label_A
_geom_hbond_site_symmetry_A
_geom_hbond_distance_DH
_geom_hbond_distance_HA
_geom_hbond_distance_DA
_geom_hbond_angle_DHA
N1 H1B O1 1_565 0.89 2.24 3.002(3) 143.1
N1 H1B O4 1_565 0.89 2.53 3.236(3) 136.8
N1 H1A O2 2_655 0.89 2.16 2.983(3) 152.8
N1 H1C O3 . 0.89 2.15 2.994(3) 158.7

loop_
_cod_related_entry_id
_cod_related_entry_database
_cod_related_entry_code
1 ChemSpider 30656136
